data_4113276
loop_
_publ_author_name
'Kent A. Nielsen'
'Won-Seob Cho'
'Jan O. Jeppesen'
'Vincent M. Lynch'
'Jan Becher'
'Jonathan L. Sessler'

_publ_section_title
;
 Tetra-TTF Calix[4]pyrrole: A Rationally Designed Receptor for
 Electron-Deficient Neutral Guests
;
_journal_name_full 'Journal of the American Chemical Society'
_journal_page_first 16296
_journal_page_last 16297
_journal_paper_doi 10.1021/ja044664a
_journal_volume 126
_journal_year 2004
_chemical_formula_sum 'C80 H84 F8 N4 O4 S24'
_chemical_formula_weight 2086.95
_chemical_name_systematic
; 
 ? 
;
_space_group_IT_number 2
_symmetry_cell_setting triclinic
_symmetry_space_group_name_Hall '-P 1'
_symmetry_space_group_name_H-M 'P -1'
_atom_sites_solution_hydrogens geom
_atom_sites_solution_primary direct
_atom_sites_solution_secondary difmap
_audit_creation_method SHELXL-97
_cell_angle_alpha 111.2210(10)
_cell_angle_beta 103.7880(10)
_cell_angle_gamma 92.4930(10)
_cell_formula_units_Z 2
_cell_length_a 12.4868(2)
_cell_length_b 19.4255(3)
_cell_length_c 21.1152(4)
_cell_measurement_temperature 153(2)
_cell_volume 4588.99(14)
_computing_structure_refinement 'SHELXL-97 (Sheldrick, 1997)'
_computing_structure_solution 'SHELXS-97 (Sheldrick, 1990)'
_diffrn_ambient_temperature 153(2)
_diffrn_measured_fraction_theta_full 0.990
_diffrn_measured_fraction_theta_max 0.990
_diffrn_radiation_monochromator graphite
_diffrn_radiation_source 'fine-focus sealed tube'
_diffrn_radiation_type MoK\a
_diffrn_radiation_wavelength 0.71073
_diffrn_reflns_av_R_equivalents 0.0631
_diffrn_reflns_av_sigmaI/netI 0.1395
_diffrn_reflns_limit_h_max 16
_diffrn_reflns_limit_h_min -16
_diffrn_reflns_limit_k_max 19
_diffrn_reflns_limit_k_min -24
_diffrn_reflns_limit_l_max 27
_diffrn_reflns_limit_l_min -27
_diffrn_reflns_number 34360
_diffrn_reflns_theta_full 27.49
_diffrn_reflns_theta_max 27.49
_diffrn_reflns_theta_min 2.98
_exptl_absorpt_coefficient_mu 0.626
_exptl_absorpt_correction_T_max 0.9401
_exptl_absorpt_correction_T_min 0.8107
_exptl_crystal_density_diffrn 1.510
_exptl_crystal_F_000 2160
_exptl_crystal_size_max 0.35
_exptl_crystal_size_mid 0.12
_exptl_crystal_size_min 0.10
_refine_diff_density_max 1.464
_refine_diff_density_min -0.608
_refine_diff_density_rms 0.100
_refine_ls_extinction_method none
_refine_ls_goodness_of_fit_ref 1.009
_refine_ls_hydrogen_treatment mixed
_refine_ls_matrix_type fullcycle
_refine_ls_number_parameters 1081
_refine_ls_number_reflns 20871
_refine_ls_number_restraints 0
_refine_ls_restrained_S_all 1.009
_refine_ls_R_factor_all 0.1488
_refine_ls_R_factor_gt 0.0593
_refine_ls_shift/su_max 0.059
_refine_ls_shift/su_mean 0.002
_refine_ls_structure_factor_coef Fsqd
_refine_ls_weighting_details 'calc w=1/[\s^2^(Fo^2^)+(0.0450P)^2^+3.6704P] where P=(Fo^2^+2Fc^2^)/3'
_refine_ls_weighting_scheme calc
_refine_ls_wR_factor_gt 0.1127
_refine_ls_wR_factor_ref 0.1408
_reflns_number_gt 11108
_reflns_number_total 20871
_reflns_threshold_expression >2sigma(I)
_cod_data_source_file ja044664asi20040903_010715.cif
_cod_data_source_block nr7
_cod_original_cell_volume 4588.99(13)
_cod_database_code 4113276

loop_
_symmetry_equiv_pos_as_xyz
'x, y, z'
'-x, -y, -z'

loop_
_atom_site_label
_atom_site_type_symbol
_atom_site_fract_x
_atom_site_fract_y
_atom_site_fract_z
_atom_site_U_iso_or_equiv
_atom_site_adp_type
_atom_site_occupancy
_atom_site_symmetry_multiplicity
_atom_site_calc_flag
_atom_site_refinement_flags
N1 N 0.3821(3) 0.52157(17) 0.64391(17) 0.0208(8) Uani 1 1 d .
H1 H 0.3657 0.5543 0.6859 0.025 Uiso 1 1 d R
N2 N 0.1071(3) 0.44592(15) 0.60119(16) 0.0172(7) Uani 1 1 d .
H2 H 0.1353 0.4039 0.5727 0.021 Uiso 1 1 d R
N3 N 0.1727(3) 0.34320(16) 0.70046(17) 0.0198(8) Uani 1 1 d .
H3 H 0.1880 0.3922 0.7372 0.024 Uiso 1 1 d R
N4 N 0.4572(3) 0.39505(16) 0.72802(17) 0.0201(7) Uani 1 1 d .
H4 H 0.4543 0.3593 0.6820 0.024 Uiso 1 1 d R
C1 C 0.4775(3) 0.4875(2) 0.6433(2) 0.0181(9) Uani 1 1 d .
C2 C 0.4694(3) 0.4481(2) 0.5737(2) 0.0183(9) Uani 1 1 d .
C3 C 0.3670(3) 0.45667(19) 0.5317(2) 0.0183(9) Uani 1 1 d .
C4 C 0.3132(3) 0.5027(2) 0.5765(2) 0.0192(9) Uani 1 1 d .
C5 C 0.2068(3) 0.53619(19) 0.5654(2) 0.0170(8) Uani 1 1 d .
C6 C 0.1335(3) 0.51852(19) 0.6075(2) 0.0164(8) Uani 1 1 d .
C7 C 0.0767(3) 0.56074(19) 0.6524(2) 0.0169(9) Uani 1 1 d .
C8 C 0.0179(3) 0.51274(19) 0.6736(2) 0.0169(8) Uani 1 1 d .
C9 C 0.0369(3) 0.44134(19) 0.6413(2) 0.0172(9) Uani 1 1 d .
C10 C -0.0116(3) 0.36642(19) 0.6377(2) 0.0186(9) Uani 1 1 d .
C11 C 0.0794(3) 0.31790(19) 0.6433(2) 0.0176(9) Uani 1 1 d .
C12 C 0.0895(3) 0.24610(19) 0.6030(2) 0.0161(8) Uani 1 1 d .
C13 C 0.1925(3) 0.22905(19) 0.6373(2) 0.0173(9) Uani 1 1 d .
C14 C 0.2432(3) 0.2892(2) 0.6972(2) 0.0195(9) Uani 1 1 d .
C15 C 0.3478(3) 0.3038(2) 0.7569(2) 0.0212(9) Uani 1 1 d .
C16 C 0.4110(3) 0.3800(2) 0.7756(2) 0.0174(9) Uani 1 1 d .
C17 C 0.4336(3) 0.4451(2) 0.8342(2) 0.0182(9) Uani 1 1 d .
C18 C 0.4938(3) 0.50012(19) 0.8205(2) 0.0182(9) Uani 1 1 d .
C19 C 0.5077(3) 0.4681(2) 0.7544(2) 0.0193(9) Uani 1 1 d .
C20 C 0.5618(3) 0.4977(2) 0.7111(2) 0.0233(9) Uani 1 1 d .
C21 C 0.1452(3) 0.5037(2) 0.4871(2) 0.0233(9) Uani 1 1 d .
H21A H 0.1279 0.4505 0.4714 0.035 Uiso 1 1 d R
H21B H 0.0774 0.5249 0.4801 0.035 Uiso 1 1 d R
H21C H 0.1909 0.5152 0.4606 0.035 Uiso 1 1 d R
C22 C 0.2347(3) 0.6212(2) 0.5902(2) 0.0254(10) Uani 1 1 d .
H22A H 0.2740 0.6414 0.6395 0.038 Uiso 1 1 d R
H22B H 0.2805 0.6329 0.5639 0.038 Uiso 1 1 d R
H22C H 0.1670 0.6426 0.5833 0.038 Uiso 1 1 d R
C23 C -0.1021(3) 0.3272(2) 0.5675(2) 0.0266(10) Uani 1 1 d .
H23A H -0.0694 0.3198 0.5292 0.040 Uiso 1 1 d R
H23B H -0.1332 0.2798 0.5647 0.040 Uiso 1 1 d R
H23C H -0.1599 0.3579 0.5646 0.040 Uiso 1 1 d R
C24 C -0.0641(3) 0.3781(2) 0.6989(2) 0.0259(10) Uani 1 1 d .
H24A H -0.0075 0.4023 0.7427 0.039 Uiso 1 1 d R
H24B H -0.1218 0.4088 0.6962 0.039 Uiso 1 1 d R
H24C H -0.0951 0.3308 0.6963 0.039 Uiso 1 1 d R
C25 C 0.3137(4) 0.3016(2) 0.8216(2) 0.0297(10) Uani 1 1 d .
H25A H 0.2672 0.3392 0.8357 0.044 Uiso 1 1 d R
H25B H 0.2732 0.2534 0.8095 0.044 Uiso 1 1 d R
H25C H 0.3791 0.3105 0.8599 0.044 Uiso 1 1 d R
C26 C 0.4223(3) 0.2435(2) 0.7352(2) 0.0292(10) Uani 1 1 d .
H26A H 0.4440 0.2448 0.6950 0.044 Uiso 1 1 d R
H26B H 0.4875 0.2525 0.7736 0.044 Uiso 1 1 d R
H26C H 0.3817 0.1953 0.7232 0.044 Uiso 1 1 d R
C27 C 0.6093(4) 0.5806(2) 0.7517(2) 0.0323(11) Uani 1 1 d .
H27A H 0.5502 0.6088 0.7626 0.048 Uiso 1 1 d R
H27B H 0.6640 0.5870 0.7947 0.048 Uiso 1 1 d R
H27C H 0.6433 0.5979 0.7229 0.048 Uiso 1 1 d R
C28 C 0.6579(3) 0.4537(2) 0.6938(2) 0.0335(11) Uani 1 1 d .
H28A H 0.6300 0.4015 0.6686 0.050 Uiso 1 1 d R
H28B H 0.6917 0.4717 0.6653 0.050 Uiso 1 1 d R
H28C H 0.7124 0.4608 0.7371 0.050 Uiso 1 1 d R
S29 S 0.55477(9) 0.39244(5) 0.52812(6) 0.0254(2) Uani 1 1 d .
C30 C 0.4460(3) 0.3528(2) 0.4496(2) 0.0231(9) Uani 1 1 d .
S31 S 0.33657(9) 0.40609(6) 0.44015(5) 0.0249(2) Uani 1 1 d .
C32 C 0.4473(3) 0.2844(2) 0.4012(2) 0.0246(10) Uani 1 1 d .
S33 S 0.55784(9) 0.23397(6) 0.41442(6) 0.0301(3) Uani 1 1 d .
C34 C 0.5034(4) 0.1569(2) 0.3340(2) 0.0272(10) Uani 1 1 d .
C35 C 0.4045(4) 0.1593(2) 0.2925(2) 0.0296(11) Uani 1 1 d .
S36 S 0.34060(10) 0.23987(6) 0.32327(6) 0.0314(3) Uani 1 1 d .
S37 S 0.57514(11) 0.07974(6) 0.31549(7) 0.0428(3) Uani 1 1 d .
C38 C 0.7195(4) 0.1203(3) 0.3634(3) 0.0528(15) Uani 1 1 d .
H38A H 0.7628 0.0809 0.3642 0.063 Uiso 1 1 d R
H38B H 0.7212 0.1501 0.4112 0.063 Uiso 1 1 d R
C39 C 0.7732(4) 0.1692(3) 0.3347(3) 0.0597(17) Uani 1 1 d .
H39A H 0.8478 0.1892 0.3640 0.072 Uiso 1 1 d R
H39B H 0.7325 0.2104 0.3368 0.072 Uiso 1 1 d R
C40 C 0.7822(5) 0.1296(3) 0.2606(4) 0.080(2) Uani 1 1 d .
H40A H 0.8169 0.1637 0.2456 0.120 Uiso 1 1 d R
H40B H 0.8246 0.0890 0.2580 0.120 Uiso 1 1 d R
H40C H 0.7079 0.1105 0.2305 0.120 Uiso 1 1 d R
S41 S 0.33099(11) 0.08775(6) 0.21336(6) 0.0401(3) Uani 1 1 d .
C42 C 0.3373(4) 0.1332(2) 0.1528(2) 0.0374(12) Uani 1 1 d .
H42A H 0.3087 0.1797 0.1680 0.045 Uiso 1 1 d R
H42B H 0.2909 0.1024 0.1067 0.045 Uiso 1 1 d R
C43 C 0.4532(4) 0.1491(3) 0.1472(3) 0.0484(14) Uani 1 1 d .
H43A H 0.4814 0.1026 0.1302 0.058 Uiso 1 1 d R
H43B H 0.5005 0.1789 0.1934 0.058 Uiso 1 1 d R
C44 C 0.4555(5) 0.1896(3) 0.0983(3) 0.0661(17) Uani 1 1 d .
H44A H 0.5302 0.1986 0.0957 0.099 Uiso 1 1 d R
H44B H 0.4087 0.1594 0.0521 0.099 Uiso 1 1 d R
H44C H 0.4280 0.2363 0.1157 0.099 Uiso 1 1 d R
S45 S 0.05233(9) 0.65429(5) 0.68013(5) 0.0220(2) Uani 1 1 d .
C46 C -0.0212(3) 0.6455(2) 0.7393(2) 0.0199(9) Uani 1 1 d .
S47 S -0.06478(9) 0.55388(5) 0.72951(6) 0.0255(2) Uani 1 1 d .
C48 C -0.0494(3) 0.7044(2) 0.7871(2) 0.0238(10) Uani 1 1 d .
S49 S -0.02446(9) 0.79666(5) 0.79421(6) 0.0290(3) Uani 1 1 d .
C50 C -0.0431(3) 0.8351(2) 0.8792(2) 0.0264(10) Uani 1 1 d .
C51 C -0.0860(3) 0.7894(2) 0.9036(2) 0.0274(10) Uani 1 1 d .
S52 S -0.12208(9) 0.69447(5) 0.84583(6) 0.0278(3) Uani 1 1 d .
S53 S -0.02434(10) 0.93284(6) 0.92163(6) 0.0368(3) Uani 1 1 d .
C54 C 0.1194(4) 0.9588(2) 0.9252(2) 0.0340(11) Uani 1 1 d .
H54A H 0.1329 1.0117 0.9375 0.041 Uiso 1 1 d R
H54B H 0.1304 0.9343 0.8793 0.041 Uiso 1 1 d R
C55 C 0.2052(4) 0.9386(2) 0.9768(2) 0.0356(11) Uani 1 1 d .
H55A H 0.1919 0.8859 0.9655 0.043 Uiso 1 1 d R
H55B H 0.1973 0.9645 1.0233 0.043 Uiso 1 1 d R
C56 C 0.3231(4) 0.9611(3) 0.9759(3) 0.0492(14) Uani 1 1 d .
H56A H 0.3772 0.9485 1.0092 0.074 Uiso 1 1 d R
H56B H 0.3301 0.9348 0.9292 0.074 Uiso 1 1 d R
H56C H 0.3355 1.0139 0.9874 0.074 Uiso 1 1 d R
S57 S -0.12534(12) 0.81767(7) 0.98265(7) 0.0483(4) Uani 1 1 d .
C58 C -0.0870(4) 0.7476(3) 1.0180(3) 0.0503(14) Uani 1 1 d .
H58A H -0.0538 0.7712 1.0680 0.060 Uiso 1 1 d R
H58B H -0.0335 0.7210 0.9966 0.060 Uiso 1 1 d R
C59 C -0.1895(6) 0.6917(4) 1.0059(4) 0.101(3) Uani 1 1 d .
H59A H -0.2197 0.6652 0.9559 0.121 Uiso 1 1 d R
H59B H -0.2451 0.7186 1.0244 0.121 Uiso 1 1 d R
C60 C -0.1567(9) 0.6349(5) 1.0386(6) 0.167(4) Uani 1 1 d .
H60A H -0.2204 0.6000 1.0302 0.250 Uiso 1 1 d R
H60B H -0.1011 0.6085 1.0196 0.250 Uiso 1 1 d R
H60C H -0.1267 0.6622 1.0885 0.250 Uiso 1 1 d R
S61 S 0.00730(8) 0.17541(5) 0.52576(5) 0.0211(2) Uani 1 1 d .
C62 C 0.1072(3) 0.1132(2) 0.5223(2) 0.0193(9) Uani 1 1 d .
S63 S 0.22573(8) 0.14023(5) 0.59494(6) 0.0231(2) Uani 1 1 d .
C64 C 0.0916(3) 0.0461(2) 0.4682(2) 0.0221(9) Uani 1 1 d .
S65 S -0.02550(9) 0.01315(6) 0.39493(6) 0.0281(3) Uani 1 1 d .
C66 C 0.0245(4) -0.0689(2) 0.3499(2) 0.0290(10) Uani 1 1 d .
C67 C 0.1208(4) -0.0840(2) 0.3843(2) 0.0278(10) Uani 1 1 d .
S68 S 0.18432(9) -0.01897(5) 0.47019(6) 0.0269(3) Uani 1 1 d .
S69 S -0.05970(11) -0.12806(7) 0.26631(7) 0.0485(4) Uani 1 1 d .
C70 C -0.0608(5) -0.0681(3) 0.2172(3) 0.0669(17) Uani 1 1 d .
H70A H -0.1039 -0.0292 0.2344 0.080 Uiso 1 1 d R
H70B H -0.0992 -0.0972 0.1688 0.080 Uiso 1 1 d R
C71 C 0.0491(6) -0.0323(3) 0.2185(3) 0.0690(18) Uani 1 1 d .
H71A H 0.0907 -0.0052 0.2668 0.083 Uiso 1 1 d R
H71B H 0.0371 0.0026 0.1958 0.083 Uiso 1 1 d R
C72 C 0.1135(5) -0.0870(3) 0.1821(4) 0.093(2) Uani 1 1 d .
H72A H 0.1835 -0.0624 0.1844 0.140 Uiso 1 1 d R
H72B H 0.1267 -0.1214 0.2053 0.140 Uiso 1 1 d R
H72C H 0.0726 -0.1136 0.1336 0.140 Uiso 1 1 d R
S73 S 0.17410(11) -0.16742(6) 0.35392(7) 0.0439(3) Uani 1 1 d .
C74 C 0.3242(4) -0.1379(2) 0.3893(3) 0.0443(13) Uani 1 1 d .
H74A H 0.3614 -0.1809 0.3853 0.053 Uiso 1 1 d R
H74B H 0.3403 -0.1065 0.4385 0.053 Uiso 1 1 d R
C75 C 0.3691(4) -0.0951(3) 0.3531(3) 0.0506(14) Uani 1 1 d .
H75A H 0.3295 -0.0534 0.3550 0.061 Uiso 1 1 d R
H75B H 0.3573 -0.1272 0.3045 0.061 Uiso 1 1 d R
C76 C 0.4951(4) -0.0677(3) 0.3869(3) 0.0452(13) Uani 1 1 d .
H76A H 0.5233 -0.0408 0.3627 0.068 Uiso 1 1 d R
H76B H 0.5061 -0.0355 0.4354 0.068 Uiso 1 1 d R
H76C H 0.5341 -0.1097 0.3846 0.068 Uiso 1 1 d R
S77 S 0.40740(9) 0.47366(5) 0.91730(5) 0.0235(2) Uani 1 1 d .
C78 C 0.4449(3) 0.5692(2) 0.9371(2) 0.0219(9) Uani 1 1 d .
S79 S 0.52761(9) 0.58987(5) 0.88727(5) 0.0246(2) Uani 1 1 d .
C80 C 0.4178(3) 0.6247(2) 0.9888(2) 0.0224(9) Uani 1 1 d .
S81 S 0.35274(10) 0.60843(6) 1.04812(6) 0.0285(3) Uani 1 1 d .
C82 C 0.3256(3) 0.7003(2) 1.0855(2) 0.0265(10) Uani 1 1 d .
C83 C 0.3709(4) 0.7510(2) 1.0660(2) 0.0289(10) Uani 1 1 d .
S84 S 0.44895(10) 0.71901(6) 1.00426(6) 0.0319(3) Uani 1 1 d .
S85 S 0.24943(11) 0.72485(7) 1.14753(7) 0.0446(3) Uani 1 1 d .
C86 C 0.2290(6) 0.6365(4) 1.1650(3) 0.085(2) Uani 1 1 d .
H86A H 0.2967 0.6149 1.1666 0.102 Uiso 1 1 d R
H86B H 0.2165 0.6503 1.2109 0.102 Uiso 1 1 d R
C87 C 0.1421(8) 0.5803(4) 1.1163(5) 0.114(3) Uani 1 1 d .
H87A H 0.1446 0.5744 1.0695 0.136 Uiso 1 1 d R
H87B H 0.0728 0.5973 1.1224 0.136 Uiso 1 1 d R
C88 C 0.1422(8) 0.5083(5) 1.1216(4) 0.146(4) Uani 1 1 d .
H88A H 0.0801 0.4739 1.0864 0.218 Uiso 1 1 d R
H88B H 0.1373 0.5132 1.1677 0.218 Uiso 1 1 d R
H88C H 0.2104 0.4901 1.1144 0.218 Uiso 1 1 d R
S89 S 0.35228(11) 0.84547(6) 1.09351(7) 0.0387(3) Uani 1 1 d .
C90 C 0.4607(4) 0.8884(2) 1.1760(2) 0.0413(13) Uani 1 1 d .
H90A H 0.4512 0.8642 1.2070 0.050 Uiso 1 1 d R
H90B H 0.4509 0.9396 1.1976 0.050 Uiso 1 1 d R
C91 C 0.5790(4) 0.8875(3) 1.1696(2) 0.0434(13) Uani 1 1 d .
H91A H 0.5901 0.8364 1.1495 0.052 Uiso 1 1 d R
H91B H 0.6299 0.9097 1.2159 0.052 Uiso 1 1 d R
C92 C 0.6064(5) 0.9281(3) 1.1250(3) 0.0607(16) Uani 1 1 d .
H92A H 0.6820 0.9247 1.1229 0.091 Uiso 1 1 d R
H92B H 0.5569 0.9054 1.0782 0.091 Uiso 1 1 d R
H92C H 0.5972 0.9796 1.1454 0.091 Uiso 1 1 d R
F2A F 0.2664(2) 0.51886(13) 0.75816(13) 0.0403(7) Uani 1 1 d .
F3A F 0.3245(2) 0.66123(13) 0.77488(13) 0.0369(6) Uani 1 1 d .
F5A F 0.1442(2) 0.74480(14) 0.95724(14) 0.0455(7) Uani 1 1 d .
F6A F 0.0901(2) 0.60217(15) 0.94248(14) 0.0456(7) Uani 1 1 d .
O1A O 0.1524(3) 0.48950(15) 0.84150(16) 0.0382(8) Uani 1 1 d .
O4A O 0.2529(3) 0.77319(15) 0.86964(16) 0.0415(8) Uani 1 1 d .
C1A C 0.1765(4) 0.5558(2) 0.8499(2) 0.0296(10) Uani 1 1 d .
C2A C 0.2376(3) 0.5744(2) 0.8064(2) 0.0260(10) Uani 1 1 d .
C3A C 0.2661(3) 0.6463(2) 0.8147(2) 0.0254(10) Uani 1 1 d .
C4A C 0.2323(4) 0.7077(2) 0.8646(2) 0.0302(10) Uani 1 1 d .
C5A C 0.1724(4) 0.6893(2) 0.9096(2) 0.0299(11) Uani 1 1 d .
C6A C 0.1462(3) 0.6176(2) 0.9016(2) 0.0295(10) Uani 1 1 d .
F2B F 0.2607(2) 0.06953(13) 0.36127(14) 0.0471(7) Uani 1 1 d .
F3B F 0.4418(2) 0.12013(13) 0.47559(14) 0.0420(7) Uani 1 1 d .
F5B F 0.2818(2) 0.33824(12) 0.57415(13) 0.0344(6) Uani 1 1 d .
F6B F 0.1031(2) 0.28989(13) 0.45846(14) 0.0375(6) Uani 1 1 d .
O1B O 0.0896(3) 0.15219(18) 0.35566(17) 0.0451(9) Uani 1 1 d .
O4B O 0.4507(2) 0.25641(16) 0.57906(16) 0.0333(7) Uani 1 1 d .
C1B C 0.1735(4) 0.1768(2) 0.4059(2) 0.0311(11) Uani 1 1 d .
C2B C 0.2698(4) 0.1350(2) 0.4140(2) 0.0319(11) Uani 1 1 d .
C3B C 0.3568(4) 0.1597(2) 0.4701(2) 0.0265(10) Uani 1 1 d .
C4B C 0.3691(4) 0.2315(2) 0.5281(2) 0.0264(10) Uani 1 1 d .
C5B C 0.2735(4) 0.2733(2) 0.5202(2) 0.0254(10) Uani 1 1 d .
C6B C 0.1866(4) 0.2489(2) 0.4633(2) 0.0263(10) Uani 1 1 d .

loop_
_atom_site_aniso_label
_atom_site_aniso_U_11
_atom_site_aniso_U_22
_atom_site_aniso_U_33
_atom_site_aniso_U_23
_atom_site_aniso_U_13
_atom_site_aniso_U_12
N1 0.0198(19) 0.0244(18) 0.0153(19) 0.0025(15) 0.0075(15) 0.0044(15)
N2 0.0191(18) 0.0095(15) 0.0226(19) 0.0025(14) 0.0101(15) 0.0042(13)
N3 0.0219(19) 0.0083(15) 0.023(2) -0.0001(14) 0.0048(16) 0.0057(13)
N4 0.0194(19) 0.0197(17) 0.0151(18) -0.0003(14) 0.0058(15) -0.0007(14)
C1 0.011(2) 0.020(2) 0.025(2) 0.0089(18) 0.0076(18) 0.0032(16)
C2 0.017(2) 0.018(2) 0.022(2) 0.0071(18) 0.0102(18) 0.0003(16)
C3 0.019(2) 0.0160(19) 0.020(2) 0.0059(17) 0.0058(18) 0.0024(16)
C4 0.018(2) 0.018(2) 0.019(2) 0.0048(18) 0.0051(18) 0.0034(17)
C5 0.016(2) 0.0175(19) 0.018(2) 0.0063(17) 0.0072(17) 0.0032(16)
C6 0.014(2) 0.0156(19) 0.019(2) 0.0075(17) 0.0013(17) 0.0032(16)
C7 0.017(2) 0.0104(18) 0.019(2) 0.0024(17) 0.0013(17) 0.0059(16)
C8 0.014(2) 0.0158(19) 0.021(2) 0.0071(17) 0.0054(17) 0.0039(16)
C9 0.013(2) 0.0134(19) 0.023(2) 0.0036(17) 0.0073(17) 0.0008(15)
C10 0.016(2) 0.0125(19) 0.027(2) 0.0070(17) 0.0062(18) 0.0047(16)
C11 0.017(2) 0.0150(19) 0.022(2) 0.0074(17) 0.0063(18) 0.0042(16)
C12 0.013(2) 0.0151(19) 0.020(2) 0.0045(17) 0.0068(17) 0.0018(15)
C13 0.016(2) 0.0137(19) 0.024(2) 0.0077(18) 0.0073(18) 0.0047(16)
C14 0.018(2) 0.018(2) 0.019(2) 0.0041(18) 0.0047(18) 0.0030(17)
C15 0.016(2) 0.020(2) 0.022(2) 0.0052(18) 0.0003(18) 0.0008(17)
C16 0.015(2) 0.019(2) 0.014(2) 0.0039(17) 0.0017(17) 0.0035(16)
C17 0.016(2) 0.022(2) 0.015(2) 0.0052(18) 0.0027(17) 0.0052(17)
C18 0.014(2) 0.0146(19) 0.020(2) 0.0045(17) -0.0011(17) 0.0001(16)
C19 0.012(2) 0.022(2) 0.019(2) 0.0045(18) 0.0011(17) 0.0012(16)
C20 0.014(2) 0.028(2) 0.024(2) 0.0057(19) 0.0048(18) 0.0002(17)
C21 0.023(2) 0.024(2) 0.027(3) 0.0124(19) 0.009(2) 0.0085(18)
C22 0.028(3) 0.022(2) 0.030(3) 0.0097(19) 0.014(2) 0.0049(18)
C23 0.019(2) 0.016(2) 0.044(3) 0.012(2) 0.005(2) 0.0020(17)
C24 0.020(2) 0.017(2) 0.046(3) 0.013(2) 0.017(2) 0.0069(17)
C25 0.035(3) 0.024(2) 0.029(3) 0.010(2) 0.006(2) 0.0017(19)
C26 0.026(3) 0.027(2) 0.030(3) 0.009(2) -0.001(2) 0.0096(19)
C27 0.028(3) 0.036(3) 0.026(3) 0.006(2) 0.006(2) -0.008(2)
C28 0.018(2) 0.051(3) 0.032(3) 0.016(2) 0.009(2) 0.007(2)
S29 0.0204(6) 0.0249(5) 0.0271(6) 0.0027(5) 0.0108(5) 0.0059(4)
C30 0.023(2) 0.023(2) 0.024(2) 0.0085(19) 0.0097(19) 0.0039(18)
S31 0.0297(6) 0.0251(5) 0.0185(6) 0.0052(5) 0.0086(5) 0.0080(5)
C32 0.029(3) 0.021(2) 0.023(2) 0.0059(19) 0.011(2) 0.0009(18)
S33 0.0272(6) 0.0228(5) 0.0362(7) 0.0035(5) 0.0130(5) 0.0058(5)
C34 0.034(3) 0.017(2) 0.032(3) 0.0020(19) 0.021(2) 0.0039(18)
C35 0.039(3) 0.016(2) 0.031(3) 0.0023(19) 0.017(2) -0.0012(19)
S36 0.0357(7) 0.0259(6) 0.0263(6) 0.0028(5) 0.0086(5) 0.0053(5)
S37 0.0517(8) 0.0202(6) 0.0606(9) 0.0101(6) 0.0305(7) 0.0100(5)
C38 0.052(4) 0.047(3) 0.054(4) 0.013(3) 0.009(3) 0.031(3)
C39 0.033(3) 0.035(3) 0.095(5) 0.002(3) 0.025(3) 0.007(2)
C40 0.086(5) 0.057(4) 0.108(6) 0.019(4) 0.067(5) 0.008(3)
S41 0.0559(9) 0.0238(6) 0.0315(7) 0.0004(5) 0.0134(6) -0.0052(6)
C42 0.042(3) 0.034(3) 0.030(3) 0.005(2) 0.009(2) 0.003(2)
C43 0.045(3) 0.061(3) 0.041(3) 0.024(3) 0.009(3) -0.003(3)
C44 0.057(4) 0.076(4) 0.068(4) 0.034(4) 0.015(3) -0.015(3)
S45 0.0268(6) 0.0129(5) 0.0275(6) 0.0053(4) 0.0126(5) 0.0055(4)
C46 0.020(2) 0.016(2) 0.022(2) 0.0035(18) 0.0060(18) 0.0070(16)
S47 0.0291(6) 0.0152(5) 0.0353(7) 0.0059(5) 0.0202(5) 0.0059(4)
C48 0.023(2) 0.017(2) 0.026(2) 0.0027(18) 0.0069(19) 0.0022(17)
S49 0.0351(7) 0.0150(5) 0.0333(7) 0.0015(5) 0.0148(5) 0.0054(5)
C50 0.022(2) 0.020(2) 0.025(3) -0.0042(19) 0.006(2) 0.0038(18)
C51 0.026(3) 0.024(2) 0.023(2) -0.0018(19) 0.007(2) 0.0050(19)
S52 0.0277(6) 0.0213(5) 0.0292(6) 0.0004(5) 0.0136(5) 0.0008(5)
S53 0.0375(7) 0.0172(5) 0.0421(8) -0.0050(5) 0.0121(6) 0.0058(5)
C54 0.042(3) 0.019(2) 0.036(3) 0.003(2) 0.014(2) 0.005(2)
C55 0.039(3) 0.027(2) 0.038(3) 0.009(2) 0.011(2) 0.003(2)
C56 0.041(3) 0.049(3) 0.062(4) 0.026(3) 0.016(3) 0.003(3)
S57 0.0702(10) 0.0411(7) 0.0361(8) 0.0064(6) 0.0298(7) 0.0209(7)
C58 0.054(4) 0.056(3) 0.038(3) 0.016(3) 0.010(3) 0.010(3)
C59 0.093(6) 0.094(5) 0.117(7) 0.061(5) 0.001(5) -0.013(5)
C60 0.197(12) 0.155(9) 0.204(12) 0.097(9) 0.115(10) 0.008(8)
S61 0.0183(6) 0.0149(5) 0.0243(6) 0.0022(4) 0.0034(5) 0.0041(4)
C62 0.016(2) 0.016(2) 0.023(2) 0.0051(18) 0.0028(18) 0.0032(16)
S63 0.0198(6) 0.0134(5) 0.0284(6) 0.0017(4) 0.0020(5) 0.0063(4)
C64 0.020(2) 0.021(2) 0.025(2) 0.0077(19) 0.0088(19) 0.0024(17)
S65 0.0246(6) 0.0238(5) 0.0268(6) 0.0010(5) 0.0046(5) 0.0027(5)
C66 0.034(3) 0.019(2) 0.025(3) -0.0049(19) 0.015(2) -0.0075(19)
C67 0.030(3) 0.015(2) 0.035(3) 0.0013(19) 0.016(2) 0.0023(18)
S68 0.0284(6) 0.0170(5) 0.0302(7) 0.0020(5) 0.0091(5) 0.0079(4)
S69 0.0417(8) 0.0417(7) 0.0354(8) -0.0123(6) 0.0084(6) -0.0117(6)
C70 0.060(4) 0.086(4) 0.039(4) 0.012(3) 0.006(3) 0.004(4)
C71 0.093(5) 0.055(4) 0.049(4) 0.020(3) 0.003(4) 0.007(4)
C72 0.066(5) 0.056(4) 0.112(6) -0.017(4) 0.021(4) 0.004(3)
S73 0.0427(8) 0.0178(6) 0.0629(9) -0.0023(6) 0.0272(7) 0.0064(5)
C74 0.052(3) 0.033(3) 0.057(4) 0.017(3) 0.026(3) 0.025(2)
C75 0.059(4) 0.043(3) 0.060(4) 0.022(3) 0.029(3) 0.015(3)
C76 0.036(3) 0.047(3) 0.061(4) 0.026(3) 0.019(3) 0.010(2)
S77 0.0296(6) 0.0196(5) 0.0194(6) 0.0049(4) 0.0071(5) 0.0029(4)
C78 0.021(2) 0.022(2) 0.019(2) 0.0062(18) 0.0023(18) 0.0007(17)
S79 0.0267(6) 0.0194(5) 0.0218(6) 0.0018(5) 0.0064(5) -0.0016(4)
C80 0.025(2) 0.023(2) 0.018(2) 0.0069(18) 0.0057(19) 0.0050(18)
S81 0.0366(7) 0.0238(6) 0.0283(6) 0.0095(5) 0.0149(5) 0.0083(5)
C82 0.025(2) 0.025(2) 0.024(2) 0.0034(19) 0.006(2) 0.0077(19)
C83 0.029(3) 0.028(2) 0.023(2) 0.003(2) 0.005(2) 0.012(2)
S84 0.0464(8) 0.0209(6) 0.0308(7) 0.0079(5) 0.0177(6) 0.0079(5)
S85 0.0510(9) 0.0455(7) 0.0458(8) 0.0148(6) 0.0310(7) 0.0195(6)
C86 0.077(5) 0.126(6) 0.062(5) 0.030(5) 0.045(4) 0.023(5)
C87 0.134(8) 0.089(6) 0.131(8) 0.039(6) 0.072(7) -0.018(6)
C88 0.151(9) 0.145(8) 0.105(7) 0.037(6) 0.004(6) -0.079(7)
S89 0.0489(8) 0.0236(6) 0.0388(8) 0.0067(5) 0.0100(6) 0.0162(5)
C90 0.070(4) 0.024(2) 0.028(3) 0.005(2) 0.017(3) 0.014(2)
C91 0.061(4) 0.032(3) 0.029(3) 0.010(2) -0.001(3) 0.005(2)
C92 0.055(4) 0.058(4) 0.072(4) 0.033(3) 0.011(3) -0.002(3)
F2A 0.0405(17) 0.0345(14) 0.0361(16) 0.0043(13) 0.0054(13) 0.0157(12)
F3A 0.0304(15) 0.0458(15) 0.0360(16) 0.0149(13) 0.0136(13) 0.0032(12)
F5A 0.0405(17) 0.0465(16) 0.0373(17) 0.0019(13) 0.0092(13) 0.0136(13)
F6A 0.0403(17) 0.0588(18) 0.0440(18) 0.0234(15) 0.0177(14) 0.0046(14)
O1A 0.041(2) 0.0251(17) 0.046(2) 0.0168(15) 0.0029(16) 0.0014(14)
O4A 0.056(2) 0.0188(16) 0.043(2) 0.0073(15) 0.0088(17) 0.0033(15)
C1A 0.022(2) 0.029(3) 0.031(3) 0.011(2) -0.002(2) 0.0010(19)
C2A 0.018(2) 0.027(2) 0.026(3) 0.004(2) 0.0029(19) 0.0110(18)
C3A 0.018(2) 0.035(3) 0.024(2) 0.012(2) 0.0064(19) 0.0057(19)
C4A 0.024(3) 0.030(3) 0.030(3) 0.008(2) 0.002(2) 0.0011(19)
C5A 0.026(3) 0.032(3) 0.025(3) 0.002(2) 0.008(2) 0.011(2)
C6A 0.020(2) 0.041(3) 0.029(3) 0.016(2) 0.005(2) 0.004(2)
F2B 0.066(2) 0.0290(14) 0.0392(17) 0.0011(13) 0.0214(15) 0.0043(13)
F3B 0.0423(17) 0.0400(15) 0.0574(19) 0.0249(14) 0.0254(14) 0.0242(13)
F5B 0.0382(16) 0.0218(13) 0.0408(16) 0.0059(12) 0.0170(13) 0.0013(11)
F6B 0.0272(15) 0.0405(14) 0.0536(18) 0.0255(13) 0.0134(13) 0.0155(12)
O1B 0.038(2) 0.053(2) 0.035(2) 0.0104(17) 0.0060(17) -0.0090(17)
O4B 0.0237(18) 0.0447(18) 0.0330(19) 0.0183(16) 0.0056(15) 0.0024(14)
C1B 0.030(3) 0.035(3) 0.031(3) 0.013(2) 0.014(2) 0.000(2)
C2B 0.043(3) 0.021(2) 0.037(3) 0.008(2) 0.023(2) 0.008(2)
C3B 0.027(3) 0.026(2) 0.035(3) 0.015(2) 0.018(2) 0.012(2)
C4B 0.020(2) 0.030(2) 0.039(3) 0.021(2) 0.013(2) 0.0059(19)
C5B 0.027(3) 0.020(2) 0.032(3) 0.009(2) 0.016(2) 0.0026(18)
C6B 0.027(3) 0.025(2) 0.032(3) 0.014(2) 0.011(2) 0.0091(19)

loop_
_atom_type_symbol
_atom_type_description
_atom_type_scat_dispersion_real
_atom_type_scat_dispersion_imag
_atom_type_scat_source
C C 0.0033 0.0016 'International Tables Vol C Tables 4.2.6.8 and 6.1.1.4'
H H 0.0000 0.0000 'International Tables Vol C Tables 4.2.6.8 and 6.1.1.4'
N N 0.0061 0.0033 'International Tables Vol C Tables 4.2.6.8 and 6.1.1.4'
O O 0.0106 0.0060 'International Tables Vol C Tables 4.2.6.8 and 6.1.1.4'
F F 0.0171 0.0103 'International Tables Vol C Tables 4.2.6.8 and 6.1.1.4'
S S 0.1246 0.1234 'International Tables Vol C Tables 4.2.6.8 and 6.1.1.4'

loop_
_geom_angle_atom_site_label_1
_geom_angle_atom_site_label_2
_geom_angle_atom_site_label_3
_geom_angle
C4 N1 C1 111.7(3)
C4 N1 H1 124.0
C1 N1 H1 124.3
C9 N2 C6 112.0(3)
C9 N2 H2 124.1
C6 N2 H2 124.0
C11 N3 C14 111.3(3)
C11 N3 H3 124.4
C14 N3 H3 124.3
C16 N4 C19 111.8(3)
C16 N4 H4 124.3
C19 N4 H4 123.9
C2 C1 N1 105.4(3)
C2 C1 C20 133.8(3)
N1 C1 C20 120.7(3)
C1 C2 C3 109.1(3)
C1 C2 S29 134.5(3)
C3 C2 S29 116.4(3)
C4 C3 C2 107.8(3)
C4 C3 S31 135.7(3)
C2 C3 S31 116.5(3)
C3 C4 N1 106.0(3)
C3 C4 C5 133.9(4)
N1 C4 C5 120.1(3)
C4 C5 C21 109.1(3)
C4 C5 C6 109.9(3)
C21 C5 C6 109.8(3)
C4 C5 C22 109.6(3)
C21 C5 C22 109.2(3)
C6 C5 C22 109.3(3)
C7 C6 N2 105.4(3)
C7 C6 C5 133.6(3)
N2 C6 C5 120.9(3)
C6 C7 C8 108.2(3)
C6 C7 S45 134.6(3)
C8 C7 S45 116.8(3)
C9 C8 C7 108.9(3)
C9 C8 S47 134.4(3)
C7 C8 S47 116.6(3)
C8 C9 N2 105.5(3)
C8 C9 C10 132.8(3)
N2 C9 C10 121.4(3)
C11 C10 C9 110.1(3)
C11 C10 C24 108.7(3)
C9 C10 C24 110.0(3)
C11 C10 C23 109.8(3)
C9 C10 C23 109.4(3)
C24 C10 C23 108.9(3)
C12 C11 N3 106.4(3)
C12 C11 C10 133.1(4)
N3 C11 C10 120.3(3)
C11 C12 C13 107.4(3)
C11 C12 S61 135.5(3)
C13 C12 S61 117.1(3)
C14 C13 C12 109.0(3)
C14 C13 S63 134.9(3)
C12 C13 S63 116.1(3)
C13 C14 N3 105.9(3)
C13 C14 C15 134.0(3)
N3 C14 C15 120.0(3)
C16 C15 C14 109.8(3)
C16 C15 C26 109.8(3)
C14 C15 C26 110.2(3)
C16 C15 C25 109.4(3)
C14 C15 C25 108.6(3)
C26 C15 C25 108.9(3)
C17 C16 N4 106.0(3)
C17 C16 C15 133.0(4)
N4 C16 C15 121.0(3)
C16 C17 C18 107.8(3)
C16 C17 S77 135.6(3)
C18 C17 S77 116.6(3)
C19 C18 C17 108.5(3)
C19 C18 S79 135.3(3)
C17 C18 S79 116.2(3)
C18 C19 N4 105.9(3)
C18 C19 C20 132.9(3)
N4 C19 C20 121.2(3)
C1 C20 C19 109.4(3)
C1 C20 C27 109.7(3)
C19 C20 C27 110.9(3)
C1 C20 C28 108.9(3)
C19 C20 C28 109.2(3)
C27 C20 C28 108.6(3)
C5 C21 H21A 109.4
C5 C21 H21B 109.1
H21A C21 H21B 109.5
C5 C21 H21C 109.9
H21A C21 H21C 109.5
H21B C21 H21C 109.5
C5 C22 H22A 108.9
C5 C22 H22B 109.9
H22A C22 H22B 109.5
C5 C22 H22C 109.6
H22A C22 H22C 109.5
H22B C22 H22C 109.5
C10 C23 H23A 109.0
C10 C23 H23B 110.1
H23A C23 H23B 109.5
C10 C23 H23C 109.4
H23A C23 H23C 109.5
H23B C23 H23C 109.5
C10 C24 H24A 108.9
C10 C24 H24B 109.7
H24A C24 H24B 109.5
C10 C24 H24C 109.8
H24A C24 H24C 109.5
H24B C24 H24C 109.5
C15 C25 H25A 109.6
C15 C25 H25B 109.2
H25A C25 H25B 109.5
C15 C25 H25C 109.6
H25A C25 H25C 109.5
H25B C25 H25C 109.5
C15 C26 H26A 109.2
C15 C26 H26B 109.7
H26A C26 H26B 109.5
C15 C26 H26C 109.5
H26A C26 H26C 109.5
H26B C26 H26C 109.5
C20 C27 H27A 109.6
C20 C27 H27B 109.7
H27A C27 H27B 109.5
C20 C27 H27C 109.1
H27A C27 H27C 109.5
H27B C27 H27C 109.5
C20 C28 H28A 109.9
C20 C28 H28B 109.5
H28A C28 H28B 109.5
C20 C28 H28C 109.0
H28A C28 H28C 109.5
H28B C28 H28C 109.5
C2 S29 C30 92.71(19)
C32 C30 S29 120.5(3)
C32 C30 S31 123.4(3)
S29 C30 S31 116.1(2)
C3 S31 C30 92.72(18)
C30 C32 S36 123.4(3)
C30 C32 S33 121.0(3)
S36 C32 S33 115.6(2)
C32 S33 C34 95.0(2)
C35 C34 S37 123.9(3)
C35 C34 S33 117.3(3)
S37 C34 S33 118.7(3)
C34 C35 S41 125.4(3)
C34 C35 S36 117.1(3)
S41 C35 S36 117.3(3)
C32 S36 C35 95.0(2)
C34 S37 C38 103.4(2)
C39 C38 S37 115.3(4)
C39 C38 H38A 109.1
S37 C38 H38A 109.0
C39 C38 H38B 107.9
S37 C38 H38B 107.6
H38A C38 H38B 107.7
C40 C39 C38 114.5(4)
C40 C39 H39A 106.5
C38 C39 H39A 109.3
C40 C39 H39B 109.8
C38 C39 H39B 108.9
H39A C39 H39B 107.6
C39 C40 H40A 110.4
C39 C40 H40B 110.7
H40A C40 H40B 109.5
C39 C40 H40C 107.3
H40A C40 H40C 109.5
H40B C40 H40C 109.5
C35 S41 C42 99.5(2)
C43 C42 S41 113.9(3)
C43 C42 H42A 108.0
S41 C42 H42A 109.2
C43 C42 H42B 108.5
S41 C42 H42B 109.2
H42A C42 H42B 107.9
C42 C43 C44 112.3(4)
C42 C43 H43A 108.5
C44 C43 H43A 109.6
C42 C43 H43B 109.0
C44 C43 H43B 109.2
H43A C43 H43B 108.2
C43 C44 H44A 110.2
C43 C44 H44B 108.9
H44A C44 H44B 109.5
C43 C44 H44C 109.3
H44A C44 H44C 109.5
H44B C44 H44C 109.5
C7 S45 C46 93.75(18)
C48 C46 S47 120.4(3)
C48 C46 S45 123.2(3)
S47 C46 S45 116.3(2)
C8 S47 C46 94.51(18)
C46 C48 S49 124.1(3)
C46 C48 S52 122.5(3)
S49 C48 S52 113.4(2)
C48 S49 C50 93.94(19)
C51 C50 S49 117.9(3)
C51 C50 S53 123.2(3)
S49 C50 S53 118.1(2)
C50 C51 S57 125.0(3)
C50 C51 S52 116.3(3)
S57 C51 S52 118.2(2)
C48 S52 C51 93.95(19)
C50 S53 C54 102.47(14)
C55 C54 S53 114.5(3)
C55 C54 H54A 108.6
S53 C54 H54A 109.0
C55 C54 H54B 107.5
S53 C54 H54B 109.0
H54A C54 H54B 108.0
C54 C55 C56 111.4(4)
C54 C55 H55A 109.5
C56 C55 H55A 110.2
C54 C55 H55B 108.5
C56 C55 H55B 108.8
H55A C55 H55B 108.5
C55 C56 H56A 110.8
C55 C56 H56B 108.1
H56A C56 H56B 109.5
C55 C56 H56C 109.5
H56A C56 H56C 109.5
H56B C56 H56C 109.5
C51 S57 C58 104.47(18)
C59 C58 S57 111.9(4)
C59 C58 H58A 107.6
S57 C58 H58A 109.4
C59 C58 H58B 109.6
S57 C58 H58B 109.7
H58A C58 H58B 108.5
C60 C59 C58 111.3(6)
C60 C59 H59A 108.1
C58 C59 H59A 107.9
C60 C59 H59B 111.3
C58 C59 H59B 109.5
H59A C59 H59B 108.6
C59 C60 H60A 110.8
C59 C60 H60B 110.4
H60A C60 H60B 109.5
C59 C60 H60C 107.1
H60A C60 H60C 109.5
H60B C60 H60C 109.5
C12 S61 C62 94.38(13)
C64 C62 S63 120.9(3)
C64 C62 S61 122.2(3)
S63 C62 S61 116.8(2)
C13 S63 C62 95.05(12)
C62 C64 S65 124.2(3)
C62 C64 S68 121.5(3)
S65 C64 S68 114.0(2)
C64 S65 C66 95.2(2)
C67 C66 S69 125.0(3)
C67 C66 S65 117.5(3)
S69 C66 S65 117.3(3)
C66 C67 S73 124.4(3)
C66 C67 S68 116.2(3)
S73 C67 S68 118.9(3)
C67 S68 C64 96.0(2)
C66 S69 C70 100.9(2)
C71 C70 S69 118.1(4)
C71 C70 H70A 108.0
S69 C70 H70A 108.0
C71 C70 H70B 107.4
S69 C70 H70B 107.7
H70A C70 H70B 107.2
C72 C71 C70 112.3(5)
C72 C71 H71A 110.0
C70 C71 H71A 108.7
C72 C71 H71B 107.9
C70 C71 H71B 109.9
H71A C71 H71B 108.0
C71 C72 H72A 110.1
C71 C72 H72B 108.1
H72A C72 H72B 109.5
C71 C72 H72C 110.2
H72A C72 H72C 109.5
H72B C72 H72C 109.5
C67 S73 C74 102.6(2)
C75 C74 S73 112.7(4)
C75 C74 H74A 109.5
S73 C74 H74A 109.5
C75 C74 H74B 108.0
S73 C74 H74B 108.9
H74A C74 H74B 108.2
C74 C75 C76 111.2(4)
C74 C75 H75A 109.7
C76 C75 H75A 110.1
C74 C75 H75B 108.4
C76 C75 H75B 108.9
H75A C75 H75B 108.4
C75 C76 H76A 110.5
C75 C76 H76B 108.4
H76A C76 H76B 109.5
C75 C76 H76C 109.5
H76A C76 H76C 109.5
H76B C76 H76C 109.5
C17 S77 C78 93.65(14)
C80 C78 S77 123.6(3)
C80 C78 S79 120.5(3)
S77 C78 S79 115.9(2)
C18 S79 C78 93.99(13)
C78 C80 S84 122.9(3)
C78 C80 S81 122.8(3)
S84 C80 S81 114.3(2)
C80 S81 C82 95.4(2)
C83 C82 S85 122.0(3)
C83 C82 S81 116.5(3)
S85 C82 S81 121.4(2)
C82 C83 S89 125.2(3)
C82 C83 S84 117.4(3)
S89 C83 S84 117.3(3)
C80 S84 C83 95.0(2)
C82 S85 C86 103.2(2)
C87 C86 S85 117.1(6)
C87 C86 H86A 107.2
S85 C86 H86A 108.6
C87 C86 H86B 108.1
S85 C86 H86B 108.2
H86A C86 H86B 107.3
C86 C87 C88 116.2(8)
C86 C87 H87A 108.3
C88 C87 H87A 108.7
C86 C87 H87B 107.8
C88 C87 H87B 107.9
H87A C87 H87B 107.6
C87 C88 H88A 110.1
C87 C88 H88B 109.6
H88A C88 H88B 109.5
C87 C88 H88C 108.8
H88A C88 H88C 109.5
H88B C88 H88C 109.5
C83 S89 C90 102.8(2)
C91 C90 S89 115.5(3)
C91 C90 H90A 109.2
S89 C90 H90A 108.6
C91 C90 H90B 107.6
S89 C90 H90B 108.2
H90A C90 H90B 107.5
C92 C91 C90 114.2(4)
C92 C91 H91A 109.2
C90 C91 H91A 107.9
C92 C91 H91B 108.4
C90 C91 H91B 109.1
H91A C91 H91B 107.7
C91 C92 H92A 109.6
C91 C92 H92B 109.0
H92A C92 H92B 109.5
C91 C92 H92C 109.8
H92A C92 H92C 109.5
H92B C92 H92C 109.5
O1A C1A C6A 123.2(4)
O1A C1A C2A 120.7(4)
C6A C1A C2A 116.1(4)
F2A C2A C3A 120.2(4)
F2A C2A C1A 117.7(4)
C3A C2A C1A 122.1(4)
F3A C3A C2A 120.4(4)
F3A C3A C4A 118.0(4)
C2A C3A C4A 121.6(4)
O4A C4A C3A 121.9(4)
O4A C4A C5A 121.8(4)
C3A C4A C5A 116.4(4)
F5A C5A C6A 121.4(4)
F5A C5A C4A 117.3(4)
C6A C5A C4A 121.2(4)
F6A C6A C5A 120.1(4)
F6A C6A C1A 117.4(4)
C5A C6A C1A 122.5(4)
O1B C1B C6B 122.8(4)
O1B C1B C2B 123.0(4)
C6B C1B C2B 114.2(4)
C3B C2B F2B 122.0(4)
C3B C2B C1B 122.8(4)
F2B C2B C1B 115.2(4)
C2B C3B F3B 121.0(4)
C2B C3B C4B 123.0(4)
F3B C3B C4B 116.0(4)
O4B C4B C3B 123.8(4)
O4B C4B C5B 121.9(4)
C3B C4B C5B 114.3(4)
C6B C5B F5B 122.2(4)
C6B C5B C4B 122.7(4)
F5B C5B C4B 115.0(4)
C5B C6B F6B 120.1(4)
C5B C6B C1B 122.9(4)
F6B C6B C1B 116.9(4)

loop_
_geom_bond_atom_site_label_1
_geom_bond_atom_site_label_2
_geom_bond_distance
N1 C4 1.382(5)
N1 C1 1.389(5)
N1 H1 0.9601
N2 C9 1.377(5)
N2 C6 1.385(4)
N2 H2 0.9600
N3 C11 1.381(5)
N3 C14 1.391(5)
N3 H3 0.9600
N4 C16 1.379(5)
N4 C19 1.380(5)
N4 H4 0.9599
C1 C2 1.364(5)
C1 C20 1.503(5)
C2 C3 1.427(5)
C2 S29 1.751(4)
C3 C4 1.374(5)
C3 S31 1.757(4)
C4 C5 1.510(5)
C5 C21 1.524(5)
C5 C6 1.525(5)
C5 C22 1.537(5)
C6 C7 1.372(5)
C7 C8 1.417(5)
C7 S45 1.761(3)
C8 C9 1.366(5)
C8 S47 1.751(4)
C9 C10 1.521(5)
C10 C11 1.518(5)
C10 C24 1.533(5)
C10 C23 1.537(5)
C11 C12 1.376(5)
C12 C13 1.434(5)
C12 S61 1.748(4)
C13 C14 1.359(5)
C13 S63 1.752(3)
C14 C15 1.516(5)
C15 C16 1.515(5)
C15 C26 1.536(5)
C15 C25 1.540(6)
C16 C17 1.372(5)
C17 C18 1.431(5)
C17 S77 1.754(4)
C18 C19 1.364(5)
C18 S79 1.755(4)
C19 C20 1.505(5)
C20 C27 1.535(5)
C20 C28 1.541(5)
C21 H21A 0.9600
C21 H21B 0.9601
C21 H21C 0.9600
C22 H22A 0.9600
C22 H22B 0.9599
C22 H22C 0.9600
C23 H23A 0.9600
C23 H23B 0.9600
C23 H23C 0.9600
C24 H24A 0.9600
C24 H24B 0.9600
C24 H24C 0.9599
C25 H25A 0.9601
C25 H25B 0.9600
C25 H25C 0.9599
C26 H26A 0.9600
C26 H26B 0.9600
C26 H26C 0.9601
C27 H27A 0.9600
C27 H27B 0.9600
C27 H27C 0.9601
C28 H28A 0.9601
C28 H28B 0.9600
C28 H28C 0.9599
S29 C30 1.760(4)
C30 C32 1.356(5)
C30 S31 1.767(4)
C32 S36 1.747(4)
C32 S33 1.754(4)
S33 C34 1.763(4)
C34 C35 1.347(6)
C34 S37 1.749(4)
C35 S41 1.745(4)
C35 S36 1.768(4)
S37 C38 1.823(5)
C38 C39 1.508(7)
C38 H38A 0.9600
C38 H38B 0.9600
C39 C40 1.506(8)
C39 H39A 0.9600
C39 H39B 0.9599
C40 H40A 0.9601
C40 H40B 0.9600
C40 H40C 0.9600
S41 C42 1.810(4)
C42 C43 1.507(6)
C42 H42A 0.9600
C42 H42B 0.9600
C43 C44 1.513(7)
C43 H43A 0.9600
C43 H43B 0.9601
C44 H44A 0.9599
C44 H44B 0.9600
C44 H44C 0.9601
S45 C46 1.766(4)
C46 C48 1.350(5)
C46 S47 1.761(4)
C48 S49 1.751(4)
C48 S52 1.758(4)
S49 C50 1.755(4)
C50 C51 1.327(6)
C50 S53 1.759(4)
C51 S57 1.754(4)
C51 S52 1.768(4)
S53 C54 1.819(5)
C54 C55 1.510(6)
C54 H54A 0.9601
C54 H54B 0.9599
C55 C56 1.524(6)
C55 H55A 0.9599
C55 H55B 0.9599
C56 H56A 0.9600
C56 H56B 0.9599
C56 H56C 0.9602
S57 C58 1.807(5)
C58 C59 1.550(8)
C58 H58A 0.9600
C58 H58B 0.9600
C59 C60 1.523(10)
C59 H59A 0.9600
C59 H59B 0.9600
C60 H60A 0.9600
C60 H60B 0.9599
C60 H60C 0.9600
S61 C62 1.770(4)
C62 C64 1.354(5)
C62 S63 1.757(4)
C64 S65 1.751(4)
C64 S68 1.756(4)
S65 C66 1.763(4)
C66 C67 1.352(6)
C66 S69 1.756(4)
C67 S73 1.739(4)
C67 S68 1.755(4)
S69 C70 1.816(6)
C70 C71 1.500(8)
C70 H70A 0.9600
C70 H70B 0.9600
C71 C72 1.465(8)
C71 H71A 0.9600
C71 H71B 0.9599
C72 H72A 0.9600
C72 H72B 0.9599
C72 H72C 0.9601
S73 C74 1.825(5)
C74 C75 1.487(6)
C74 H74A 0.9600
C74 H74B 0.9600
C75 C76 1.545(7)
C75 H75A 0.9599
C75 H75B 0.9600
C76 H76A 0.9600
C76 H76B 0.9600
C76 H76C 0.9600
S77 C78 1.764(4)
C78 C80 1.351(5)
C78 S79 1.766(4)
C80 S84 1.748(4)
C80 S81 1.755(4)
S81 C82 1.755(4)
C82 C83 1.348(6)
C82 S85 1.741(4)
C83 S89 1.758(4)
C83 S84 1.762(4)
S85 C86 1.900(7)
C86 C87 1.407(9)
C86 H86A 0.9600
C86 H86B 0.9600
C87 C88 1.443(10)
C87 H87A 0.9599
C87 H87B 0.9600
C88 H88A 0.9601
C88 H88B 0.9599
C88 H88C 0.9599
S89 C90 1.813(5)
C90 C91 1.514(7)
C90 H90A 0.9599
C90 H90B 0.9599
C91 C92 1.514(7)
C91 H91A 0.9600
C91 H91B 0.9600
C92 H92A 0.9600
C92 H92B 0.9601
C92 H92C 0.9599
F2A C2A 1.321(4)
F3A C3A 1.331(5)
F5A C5A 1.310(5)
F6A C6A 1.336(5)
O1A C1A 1.248(5)
O4A C4A 1.248(5)
C1A C6A 1.437(6)
C1A C2A 1.450(6)
C2A C3A 1.364(6)
C3A C4A 1.434(6)
C4A C5A 1.467(6)
C5A C6A 1.356(6)
F2B C2B 1.331(5)
F3B C3B 1.345(4)
F5B C5B 1.339(4)
F6B C6B 1.345(4)
O1B C1B 1.229(5)
O4B C4B 1.219(5)
C1B C6B 1.454(6)
C1B C2B 1.491(6)
C2B C3B 1.320(6)
C3B C4B 1.457(6)
C4B C5B 1.483(6)
C5B C6B 1.329(6)

loop_
_geom_hbond_atom_site_label_D
_geom_hbond_atom_site_label_H
_geom_hbond_atom_site_label_A
_geom_hbond_distance_DH
_geom_hbond_distance_HA
_geom_hbond_distance_DA
_geom_hbond_angle_DHA
N1 H1 F2A 0.96 2.43 3.107(3) 126.9
N1 H1 F3A 0.96 2.42 3.348(3) 163.6
N2 H2 F5B 0.96 2.28 3.096(3) 142.9
N2 H2 F6B 0.96 2.55 3.402(3) 148.6
N3 H3 F2A 0.96 2.45 3.234(3) 138.6
N3 H3 O1A 0.96 2.48 3.363(3) 152.8
N4 H4 O4B 0.96 2.35 3.299(3) 169.7

loop_
_geom_torsion_atom_site_label_1
_geom_torsion_atom_site_label_2
_geom_torsion_atom_site_label_3
_geom_torsion_atom_site_label_4
_geom_torsion
C4 N1 C1 C2 1.7(4)
C4 N1 C1 C20 -177.4(3)
N1 C1 C2 C3 -1.4(4)
C20 C1 C2 C3 177.4(4)
N1 C1 C2 S29 178.3(3)
C20 C1 C2 S29 -2.8(7)
C1 C2 C3 C4 0.8(4)
S29 C2 C3 C4 -179.0(3)
C1 C2 C3 S31 -176.7(3)
S29 C2 C3 S31 3.5(4)
C2 C3 C4 N1 0.3(4)
S31 C3 C4 N1 177.0(3)
C2 C3 C4 C5 176.2(4)
S31 C3 C4 C5 -7.0(7)
C1 N1 C4 C3 -1.2(4)
C1 N1 C4 C5 -177.8(3)
C3 C4 C5 C21 6.8(6)
N1 C4 C5 C21 -177.7(3)
C3 C4 C5 C6 127.2(4)
N1 C4 C5 C6 -57.4(4)
C3 C4 C5 C22 -112.7(5)
N1 C4 C5 C22 62.8(4)
C9 N2 C6 C7 -0.7(4)
C9 N2 C6 C5 -177.7(3)
C4 C5 C6 C7 131.9(4)
C21 C5 C6 C7 -108.1(5)
C22 C5 C6 C7 11.6(6)
C4 C5 C6 N2 -52.2(4)
C21 C5 C6 N2 67.8(4)
C22 C5 C6 N2 -172.5(3)
N2 C6 C7 C8 0.9(4)
C5 C6 C7 C8 177.3(4)
N2 C6 C7 S45 -171.7(3)
C5 C6 C7 S45 4.7(7)
C6 C7 C8 C9 -0.9(4)
S45 C7 C8 C9 173.3(3)
C6 C7 C8 S47 -178.1(3)
S45 C7 C8 S47 -4.0(4)
C7 C8 C9 N2 0.4(4)
S47 C8 C9 N2 177.0(3)
C7 C8 C9 C10 -173.0(4)
S47 C8 C9 C10 3.6(7)
C6 N2 C9 C8 0.2(4)
C6 N2 C9 C10 174.5(3)
C8 C9 C10 C11 -140.0(4)
N2 C9 C10 C11 47.5(5)
C8 C9 C10 C24 -20.2(6)
N2 C9 C10 C24 167.2(3)
C8 C9 C10 C23 99.3(5)
N2 C9 C10 C23 -73.3(4)
C14 N3 C11 C12 0.6(4)
C14 N3 C11 C10 177.1(3)
C9 C10 C11 C12 -128.3(4)
C24 C10 C11 C12 111.2(5)
C23 C10 C11 C12 -7.8(6)
C9 C10 C11 N3 56.3(5)
C24 C10 C11 N3 -64.3(4)
C23 C10 C11 N3 176.8(3)
N3 C11 C12 C13 -0.5(4)
C10 C11 C12 C13 -176.4(4)
N3 C11 C12 S61 177.3(3)
C10 C11 C12 S61 1.4(7)
C11 C12 C13 C14 0.3(4)
S61 C12 C13 C14 -178.0(3)
C11 C12 C13 S63 -179.0(3)
S61 C12 C13 S63 2.7(4)
C12 C13 C14 N3 0.1(4)
S63 C13 C14 N3 179.2(3)
C12 C13 C14 C15 175.6(4)
S63 C13 C14 C15 -5.4(7)
C11 N3 C14 C13 -0.5(4)
C11 N3 C14 C15 -176.7(3)
C13 C14 C15 C16 137.0(4)
N3 C14 C15 C16 -48.1(5)
C13 C14 C15 C26 15.8(6)
N3 C14 C15 C26 -169.3(3)
C13 C14 C15 C25 -103.4(5)
N3 C14 C15 C25 71.5(4)
C19 N4 C16 C17 -0.5(4)
C19 N4 C16 C15 178.0(3)
C14 C15 C16 C17 112.9(5)
C26 C15 C16 C17 -125.7(4)
C25 C15 C16 C17 -6.2(6)
C14 C15 C16 N4 -65.1(4)
C26 C15 C16 N4 56.3(5)
C25 C15 C16 N4 175.8(3)
N4 C16 C17 C18 0.5(4)
C15 C16 C17 C18 -177.7(4)
N4 C16 C17 S77 -178.8(3)
C15 C16 C17 S77 2.9(7)
C16 C17 C18 C19 -0.4(4)
S77 C17 C18 C19 179.1(3)
C16 C17 C18 S79 177.7(3)
S77 C17 C18 S79 -2.8(4)
C17 C18 C19 N4 0.1(4)
S79 C18 C19 N4 -177.4(3)
C17 C18 C19 C20 178.9(4)
S79 C18 C19 C20 1.4(7)
C16 N4 C19 C18 0.3(4)
C16 N4 C19 C20 -178.8(3)
C2 C1 C20 C19 -118.0(5)
N1 C1 C20 C19 60.8(4)
C2 C1 C20 C27 120.1(5)
N1 C1 C20 C27 -61.1(5)
C2 C1 C20 C28 1.4(6)
N1 C1 C20 C28 -179.9(3)
C18 C19 C20 C1 -121.2(4)
N4 C19 C20 C1 57.5(4)
C18 C19 C20 C27 -0.1(6)
N4 C19 C20 C27 178.6(3)
C18 C19 C20 C28 119.6(5)
N4 C19 C20 C28 -61.6(5)
C1 C2 S29 C30 164.4(4)
C3 C2 S29 C30 -15.9(3)
C2 S29 C30 C32 -154.4(3)
C2 S29 C30 S31 23.8(2)
C4 C3 S31 C30 -165.6(4)
C2 C3 S31 C30 10.9(3)
C32 C30 S31 C3 155.9(4)
S29 C30 S31 C3 -22.3(2)
S29 C30 C32 S36 177.9(2)
S31 C30 C32 S36 -0.2(5)
S29 C30 C32 S33 -1.1(5)
S31 C30 C32 S33 -179.2(2)
C30 C32 S33 C34 -179.5(4)
S36 C32 S33 C34 1.4(3)
C32 S33 C34 C35 -1.0(4)
C32 S33 C34 S37 -176.8(3)
S37 C34 C35 S41 -0.7(6)
S33 C34 C35 S41 -176.2(2)
S37 C34 C35 S36 175.8(2)
S33 C34 C35 S36 0.2(5)
C30 C32 S36 C35 179.6(4)
S33 C32 S36 C35 -1.3(3)
C34 C35 S36 C32 0.7(4)
S41 C35 S36 C32 177.4(3)
C35 C34 S37 C38 156.0(4)
S33 C34 S37 C38 -28.4(3)
C34 S37 C38 C39 -68.8(4)
S37 C38 C39 C40 -62.5(6)
C34 C35 S41 C42 -114.8(4)
S36 C35 S41 C42 68.8(3)
C35 S41 C42 C43 66.2(4)
S41 C42 C43 C44 -177.9(4)
C6 C7 S45 C46 -177.0(4)
C8 C7 S45 C46 10.9(3)
C7 S45 C46 C48 169.4(4)
C7 S45 C46 S47 -14.5(3)
C9 C8 S47 C46 178.4(4)
C7 C8 S47 C46 -5.2(3)
C48 C46 S47 C8 -170.9(3)
S45 C46 S47 C8 12.9(3)
S47 C46 C48 S49 -172.3(2)
S45 C46 C48 S49 3.7(5)
S47 C46 C48 S52 4.3(5)
S45 C46 C48 S52 -179.7(2)
C46 C48 S49 C50 -163.0(4)
S52 C48 S49 C50 20.1(3)
C48 S49 C50 C51 -11.5(4)
C48 S49 C50 S53 178.0(3)
S49 C50 C51 S57 -172.6(2)
S53 C50 C51 S57 -2.7(6)
S49 C50 C51 S52 -1.3(5)
S53 C50 C51 S52 168.7(2)
C46 C48 S52 C51 162.4(4)
S49 C48 S52 C51 -20.7(3)
C50 C51 S52 C48 13.3(4)
S57 C51 S52 C48 -174.7(3)
C51 C50 S53 C54 130.6(4)
S49 C50 S53 C54 -59.5(2)
C50 S53 C54 C55 -71.4(3)
S53 C54 C55 C56 179.2(3)
C50 C51 S57 C58 -142.6(4)
S52 C51 S57 C58 46.2(3)
C51 S57 C58 C59 -102.9(4)
S57 C58 C59 C60 -177.6(6)
C11 C12 S61 C62 176.6(4)
C13 C12 S61 C62 -5.7(3)
C12 S61 C62 C64 -176.2(3)
C12 S61 C62 S63 7.0(2)
C14 C13 S63 C62 -177.1(4)
C12 C13 S63 C62 1.9(3)
C64 C62 S63 C13 177.3(3)
S61 C62 S63 C13 -5.9(2)
S63 C62 C64 S65 178.0(2)
S61 C62 C64 S65 1.3(5)
S63 C62 C64 S68 3.7(5)
S61 C62 C64 S68 -173.0(2)
C62 C64 S65 C66 175.4(4)
S68 C64 S65 C66 -9.9(3)
C64 S65 C66 C67 6.2(4)
C64 S65 C66 S69 -178.2(2)
S69 C66 C67 S73 -4.0(6)
S65 C66 C67 S73 171.2(2)
S69 C66 C67 S68 -175.4(2)
S65 C66 C67 S68 -0.2(5)
C66 C67 S68 C64 -5.9(4)
S73 C67 S68 C64 -177.8(3)
C62 C64 S68 C67 -175.2(4)
S65 C64 S68 C67 9.9(3)
C67 C66 S69 C70 -121.1(4)
S65 C66 S69 C70 63.7(3)
C66 S69 C70 C71 52.7(5)
S69 C70 C71 C72 67.1(7)
C66 C67 S73 C74 149.3(4)
S68 C67 S73 C74 -39.5(3)
C67 S73 C74 C75 -71.6(4)
S73 C74 C75 C76 177.1(3)
C16 C17 S77 C78 -167.6(4)
C18 C17 S77 C78 13.1(3)
C17 S77 C78 C80 163.3(3)
C17 S77 C78 S79 -19.5(2)
C19 C18 S79 C78 168.3(4)
C17 C18 S79 C78 -9.1(3)
C80 C78 S79 C18 -164.4(3)
S77 C78 S79 C18 18.3(2)
S77 C78 C80 S84 -176.2(2)
S79 C78 C80 S84 6.7(5)
S77 C78 C80 S81 6.0(5)
S79 C78 C80 S81 -171.0(2)
C78 C80 S81 C82 -170.7(4)
S84 C80 S81 C82 11.4(3)
C80 S81 C82 C83 -7.7(4)
C80 S81 C82 S85 175.2(3)
S85 C82 C83 S89 -5.1(6)
S81 C82 C83 S89 177.8(2)
S85 C82 C83 S84 178.4(2)
S81 C82 C83 S84 1.3(5)
C78 C80 S84 C83 171.3(4)
S81 C80 S84 C83 -10.8(3)
C82 C83 S84 C80 5.8(4)
S89 C83 S84 C80 -171.0(3)
C83 C82 S85 C86 -170.7(4)
S81 C82 S85 C86 6.3(4)
C82 S85 C86 C87 -81.5(6)
S85 C86 C87 C88 167.4(6)
C82 C83 S89 C90 86.5(4)
S84 C83 S89 C90 -97.0(3)
C83 S89 C90 C91 66.2(4)
S89 C90 C91 C92 60.5(5)
O1A C1A C2A F2A 0.0(6)
C6A C1A C2A F2A -179.8(3)
O1A C1A C2A C3A -179.4(4)
C6A C1A C2A C3A 0.9(6)
F2A C2A C3A F3A -0.9(6)
C1A C2A C3A F3A 178.4(4)
F2A C2A C3A C4A 177.5(4)
C1A C2A C3A C4A -3.2(6)
F3A C3A C4A O4A 2.4(6)
C2A C3A C4A O4A -176.0(4)
F3A C3A C4A C5A -177.3(4)
C2A C3A C4A C5A 4.2(6)
O4A C4A C5A F5A -2.0(6)
C3A C4A C5A F5A 177.7(4)
O4A C4A C5A C6A 177.0(4)
C3A C4A C5A C6A -3.2(6)
F5A C5A C6A F6A 0.1(6)
C4A C5A C6A F6A -178.9(4)
F5A C5A C6A C1A -179.8(4)
C4A C5A C6A C1A 1.1(7)
O1A C1A C6A F6A 0.5(6)
C2A C1A C6A F6A -179.8(3)
O1A C1A C6A C5A -179.6(4)
C2A C1A C6A C5A 0.1(6)
O1B C1B C2B C3B -176.0(4)
C6B C1B C2B C3B 3.2(6)
O1B C1B C2B F2B 2.3(6)
C6B C1B C2B F2B -178.5(4)
F2B C2B C3B F3B 1.4(7)
C1B C2B C3B F3B 179.6(3)
F2B C2B C3B C4B 179.3(4)
C1B C2B C3B C4B -2.5(7)
C2B C3B C4B O4B -177.3(4)
F3B C3B C4B O4B 0.8(6)
C2B C3B C4B C5B 2.2(6)
F3B C3B C4B C5B -179.8(3)
O4B C4B C5B C6B 176.3(4)
C3B C4B C5B C6B -3.1(6)
O4B C4B C5B F5B -2.7(6)
C3B C4B C5B F5B 177.9(3)
F5B C5B C6B F6B 0.1(6)
C4B C5B C6B F6B -178.8(3)
F5B C5B C6B C1B -176.7(4)
C4B C5B C6B C1B 4.4(7)
O1B C1B C6B C5B 175.0(4)
C2B C1B C6B C5B -4.2(6)
O1B C1B C6B F6B -1.8(6)
C2B C1B C6B F6B 179.0(3)

loop_
_cod_related_entry_id
_cod_related_entry_database
_cod_related_entry_code
1 ChemSpider 30660488
